data_7022424
loop_
_publ_author_name
'Majumder, Samit'
'Mondal, Suraj'
'Lemoine, Pascale'
'Mohanta, Sasankasekhar'

_publ_section_title
;
 Dinuclear mixed-valence Co(III)Co(II) complexes derived from a
 macrocyclic ligand: unique example of a Co(III)Co(II) complex showing
 catecholase activity.
;
_journal_issue 13
_journal_name_full 'Dalton transactions (Cambridge, England : 2003)'
_journal_page_first 4561
_journal_page_last 4569
_journal_paper_doi 10.1039/c2dt32629a
_journal_volume 42
_journal_year 2013
_chemical_formula_sum 'C34 H44 Cl Co2 N4 O10'
_chemical_formula_weight 822.07
_chemical_name_systematic
;
?
;
_space_group_IT_number 13
_symmetry_cell_setting monoclinic
_symmetry_space_group_name_Hall '-P 2yc'
_symmetry_space_group_name_H-M 'P 1 2/c 1'
_atom_sites_solution_hydrogens geom
_atom_sites_solution_primary direct
_atom_sites_solution_secondary difmap
_audit_creation_method SHELXL-97
_cell_angle_alpha 90.00
_cell_angle_beta 104.040(10)
_cell_angle_gamma 90.00
_cell_formula_units_Z 4
_cell_length_a 15.792(4)
_cell_length_b 11.677(6)
_cell_length_c 21.775(4)
_cell_measurement_reflns_used 25
_cell_measurement_temperature 293(2)
_cell_measurement_theta_max 11.76
_cell_measurement_theta_min 8.02
_cell_volume 3895(2)
_computing_cell_refinement 'CAD4 Express (Enraf Nonius, 1994)'
_computing_data_collection 'CAD4 Express (Enraf Nonius, 1994)'
_computing_data_reduction 'XCAD4 (Harms & Wocadlo, 1995)'
_computing_molecular_graphics SHELXTL
_computing_publication_material SHELXTL
_computing_structure_refinement 'SHELXL-97 (Sheldrick, 1997)'
_computing_structure_solution 'SIR92(Altomare et al., 1994)'
_diffrn_ambient_temperature 293(2)
_diffrn_measured_fraction_theta_full 0.996
_diffrn_measured_fraction_theta_max 0.996
_diffrn_measurement_device_type 'Enraf-nonius CAD4'
_diffrn_measurement_method '\w - 2\q'
_diffrn_radiation_monochromator graphite
_diffrn_radiation_source 'fine-focus sealed tube'
_diffrn_radiation_type MoK\a
_diffrn_radiation_wavelength 0.71073
_diffrn_reflns_av_R_equivalents 0.1166
_diffrn_reflns_av_sigmaI/netI 0.1394
_diffrn_reflns_limit_h_max 22
_diffrn_reflns_limit_h_min -22
_diffrn_reflns_limit_k_max 16
_diffrn_reflns_limit_k_min 0
_diffrn_reflns_limit_l_max 30
_diffrn_reflns_limit_l_min -30
_diffrn_reflns_number 22630
_diffrn_reflns_theta_full 30.02
_diffrn_reflns_theta_max 30.02
_diffrn_reflns_theta_min 2.06
_diffrn_standards_decay_% none
_diffrn_standards_interval_time 60
_diffrn_standards_number 3
_exptl_absorpt_coefficient_mu 0.978
_exptl_absorpt_correction_T_max 0.8672
_exptl_absorpt_correction_T_min 0.8100
_exptl_absorpt_correction_type none
_exptl_crystal_colour red
_exptl_crystal_density_diffrn 1.402
_exptl_crystal_density_method 'not measured'
_exptl_crystal_description parallelepiped
_exptl_crystal_F_000 1708
_exptl_crystal_size_max 0.22
_exptl_crystal_size_mid 0.17
_exptl_crystal_size_min 0.15
_refine_diff_density_max 0.486
_refine_diff_density_min -0.391
_refine_diff_density_rms 0.067
_refine_ls_extinction_method none
_refine_ls_goodness_of_fit_ref 0.980
_refine_ls_hydrogen_treatment constr
_refine_ls_matrix_type full
_refine_ls_number_parameters 470
_refine_ls_number_reflns 11352
_refine_ls_number_restraints 0
_refine_ls_restrained_S_all 0.980
_refine_ls_R_factor_all 0.1652
_refine_ls_R_factor_gt 0.0502
_refine_ls_shift/su_max 0.001
_refine_ls_shift/su_mean 0.000
_refine_ls_structure_factor_coef Fsqd
_refine_ls_weighting_details 'calc w=1/[\s^2^(Fo^2^)+(0.0585P)^2^+0.1750P] where P=(Fo^2^+2Fc^2^)/3'
_refine_ls_weighting_scheme calc
_refine_ls_wR_factor_gt 0.1228
_refine_ls_wR_factor_ref 0.1534
_reflns_number_gt 4726
_reflns_number_total 11352
_reflns_threshold_expression >2sigma(I)
_cod_data_source_file c2dt32629a.txt
_cod_data_source_block 3
_cod_original_sg_symbol_H-M 'P 2 / c'
_cod_database_code 7022424

loop_
_symmetry_equiv_pos_as_xyz
'x, y, z'
'-x, y, -z+1/2'
'-x, -y, -z'
'x, -y, z-1/2'

loop_
_atom_site_label
_atom_site_type_symbol
_atom_site_fract_x
_atom_site_fract_y
_atom_site_fract_z
_atom_site_U_iso_or_equiv
_atom_site_adp_type
_atom_site_occupancy
_atom_site_symmetry_multiplicity
_atom_site_calc_flag
_atom_site_refinement_flags
_atom_site_disorder_assembly
_atom_site_disorder_group
C1 C 0.15293(18) 0.0791(3) 0.49045(14) 0.0500(7) Uani 1 1 d . . .
C2 C 0.12519(19) 0.0700(3) 0.54785(15) 0.0553(7) Uani 1 1 d . . .
C3 C 0.0956(2) -0.0355(3) 0.56379(16) 0.0630(9) Uani 1 1 d . . .
H3 H 0.0767 -0.0407 0.6010 0.076 Uiso 1 1 calc R . .
C4 C 0.0927(2) -0.1326(3) 0.52746(19) 0.0696(10) Uani 1 1 d . . .
C5 C 0.1170(2) -0.1224(3) 0.47160(18) 0.0687(9) Uani 1 1 d . . .
H5 H 0.1137 -0.1862 0.4456 0.082 Uiso 1 1 calc R . .
C6 C 0.1470(2) -0.0174(3) 0.45229(16) 0.0596(8) Uani 1 1 d . . .
C7 C 0.0599(3) -0.2471(4) 0.5498(3) 0.0992(14) Uani 1 1 d . . .
H7A H 0.0911 -0.2600 0.5934 0.119 Uiso 1 1 calc R . .
H7B H -0.0014 -0.2384 0.5491 0.119 Uiso 1 1 calc R . .
C9 C 0.1622(2) -0.0088(3) 0.38975(16) 0.0642(9) Uani 1 1 d . . .
H9 H 0.1431 -0.0699 0.3626 0.077 Uiso 1 1 calc R . .
C10 C 0.1226(2) 0.1659(3) 0.58984(15) 0.0579(8) Uani 1 1 d . . .
H10 H 0.0952 0.1525 0.6224 0.070 Uiso 1 1 calc R . .
C11 C 0.1935(3) 0.0702(4) 0.29855(17) 0.0795(11) Uani 1 1 d . . .
H11B H 0.1549 0.1310 0.2782 0.095 Uiso 1 1 calc R . .
H11A H 0.1677 -0.0020 0.2816 0.095 Uiso 1 1 calc R . .
C12 C 0.2811(3) 0.0838(4) 0.28153(16) 0.0746(10) Uani 1 1 d . . .
C13 C 0.2643(4) 0.0741(6) 0.20899(18) 0.124(2) Uani 1 1 d . . .
H13A H 0.3186 0.0811 0.1968 0.186 Uiso 1 1 calc R . .
H13B H 0.2254 0.1340 0.1894 0.186 Uiso 1 1 calc R . .
H13C H 0.2385 0.0010 0.1955 0.186 Uiso 1 1 calc R . .
C14 C 0.3449(3) -0.0077(4) 0.3132(2) 0.0945(13) Uani 1 1 d . . .
H14A H 0.3994 0.0025 0.3018 0.142 Uiso 1 1 calc R . .
H14B H 0.3216 -0.0819 0.2997 0.142 Uiso 1 1 calc R . .
H14C H 0.3541 -0.0016 0.3584 0.142 Uiso 1 1 calc R . .
C15 C 0.3166(3) 0.2027(4) 0.29999(16) 0.0746(10) Uani 1 1 d . . .
H15B H 0.3672 0.2151 0.2830 0.090 Uiso 1 1 calc R . .
H15A H 0.2727 0.2585 0.2807 0.090 Uiso 1 1 calc R . .
C16 C 0.4201(2) 0.2551(3) 0.39223(15) 0.0571(8) Uani 1 1 d . . .
H16 H 0.4580 0.2529 0.3656 0.069 Uiso 1 1 calc R . .
C17 C 0.45559(18) 0.2951(3) 0.45575(14) 0.0504(7) Uani 1 1 d . . .
C18 C 0.54620(19) 0.3108(3) 0.47562(16) 0.0579(8) Uani 1 1 d . . .
H18 H 0.5816 0.2880 0.4494 0.070 Uiso 1 1 calc R . .
C19 C 0.5837(2) 0.3603(3) 0.53410(18) 0.0646(9) Uani 1 1 d . . .
C20 C 0.5286(2) 0.3957(3) 0.57054(16) 0.0622(8) Uani 1 1 d . . .
H20 H 0.5530 0.4305 0.6092 0.075 Uiso 1 1 calc R . .
C21 C 0.4380(2) 0.3822(3) 0.55249(15) 0.0553(7) Uani 1 1 d . . .
C22 C 0.40081(18) 0.3292(2) 0.49369(14) 0.0486(7) Uani 1 1 d . . .
C23 C 0.6822(2) 0.3741(4) 0.5561(2) 0.0852(12) Uani 1 1 d . . .
H23B H 0.7072 0.3669 0.5198 0.102 Uiso 1 1 calc R . .
H23A H 0.6951 0.4506 0.5732 0.102 Uiso 1 1 calc R . .
C24 C 0.7232(3) 0.2928(6) 0.6030(3) 0.132(2) Uani 1 1 d . . .
H24C H 0.7852 0.3044 0.6133 0.198 Uiso 1 1 calc R . .
H24A H 0.7102 0.2166 0.5868 0.198 Uiso 1 1 calc R . .
H24B H 0.7018 0.3026 0.6403 0.198 Uiso 1 1 calc R . .
C25 C 0.3878(2) 0.4311(3) 0.59429(16) 0.0632(8) Uani 1 1 d . . .
H25 H 0.4188 0.4750 0.6279 0.076 Uiso 1 1 calc R . .
C26 C 0.2704(3) 0.4808(3) 0.63691(17) 0.0699(9) Uani 1 1 d . . .
H26A H 0.2293 0.5381 0.6154 0.084 Uiso 1 1 calc R . .
H26B H 0.3174 0.5205 0.6661 0.084 Uiso 1 1 calc R . .
C27 C 0.2243(3) 0.4023(3) 0.67481(17) 0.0696(9) Uani 1 1 d . . .
C28 C 0.1987(3) 0.4777(4) 0.7252(2) 0.0987(14) Uani 1 1 d . . .
H28B H 0.1611 0.5383 0.7049 0.148 Uiso 1 1 calc R . .
H28A H 0.2503 0.5099 0.7523 0.148 Uiso 1 1 calc R . .
H28C H 0.1687 0.4321 0.7499 0.148 Uiso 1 1 calc R . .
C29 C 0.2857(3) 0.3079(4) 0.70718(17) 0.0855(12) Uani 1 1 d . . .
H29B H 0.2560 0.2600 0.7311 0.128 Uiso 1 1 calc R . .
H29C H 0.3360 0.3415 0.7351 0.128 Uiso 1 1 calc R . .
H29A H 0.3036 0.2627 0.6758 0.128 Uiso 1 1 calc R . .
C30 C 0.1409(2) 0.3515(3) 0.63461(18) 0.0701(9) Uani 1 1 d . . .
H30A H 0.1092 0.3153 0.6624 0.084 Uiso 1 1 calc R . .
H30B H 0.1048 0.4132 0.6126 0.084 Uiso 1 1 calc R . .
C31 C 0.35340(19) 0.0917(3) 0.53269(16) 0.0539(7) Uani 1 1 d . . .
C32 C 0.4154(3) 0.0001(4) 0.5642(2) 0.1000(15) Uani 1 1 d . . .
H32B H 0.4328 -0.0452 0.5326 0.150 Uiso 1 1 calc R . .
H32A H 0.3870 -0.0480 0.5889 0.150 Uiso 1 1 calc R . .
H32C H 0.4659 0.0348 0.5913 0.150 Uiso 1 1 calc R . .
C33 C 0.1424(2) 0.3825(4) 0.3983(2) 0.0682(10) Uani 1 1 d . . .
C34 C 0.0750(3) 0.4544(5) 0.3523(2) 0.1128(18) Uani 1 1 d . . .
H34B H 0.0498 0.5091 0.3756 0.169 Uiso 1 1 calc R . .
H34C H 0.0300 0.4055 0.3286 0.169 Uiso 1 1 calc R . .
H34A H 0.1028 0.4940 0.3239 0.169 Uiso 1 1 calc R . .
Cl2 Cl 0.5000 0.38247(13) 0.2500 0.0746(4) Uani 1 2 d S . .
Co1 Co 0.25815(3) 0.19754(4) 0.419208(19) 0.05093(12) Uani 1 1 d . . .
Co2 Co 0.23145(3) 0.30850(4) 0.529860(19) 0.05533(13) Uani 1 1 d . . .
N1 N 0.19895(17) 0.0731(3) 0.36758(13) 0.0625(7) Uani 1 1 d . . .
N2 N 0.34156(17) 0.2224(2) 0.36875(12) 0.0584(6) Uani 1 1 d . . .
N3 N 0.30648(17) 0.4203(2) 0.58984(13) 0.0601(7) Uani 1 1 d . . .
N4 N 0.15360(17) 0.2666(2) 0.58741(13) 0.0589(6) Uani 1 1 d . . .
O1 O 0.17731(13) 0.17926(16) 0.47184(9) 0.0502(5) Uani 1 1 d . . .
O2 O 0.31459(12) 0.31984(16) 0.47285(9) 0.0478(4) Uani 1 1 d . . .
O3 O 0.32417(14) 0.16047(19) 0.56615(10) 0.0546(5) Uani 1 1 d . . .
O4 O 0.33601(13) 0.08919(18) 0.47173(10) 0.0531(5) Uani 1 1 d . . .
O5 O 0.15201(15) 0.4040(2) 0.45626(14) 0.0685(6) Uani 1 1 d . . .
O6 O 0.17922(15) 0.3081(2) 0.37232(11) 0.0659(6) Uani 1 1 d . . .
O9 O 0.4452(2) 0.4483(3) 0.27871(13) 0.1087(11) Uani 1 1 d . . .
O10 O 0.5536(2) 0.3134(3) 0.29731(13) 0.1000(10) Uani 1 1 d . . .
C8 C 0.0698(5) -0.3496(5) 0.5129(4) 0.159(3) Uani 1 1 d . . .
H8A H 0.0480 -0.4153 0.5306 0.238 Uiso 1 1 calc R . .
H8B H 0.1304 -0.3608 0.5140 0.238 Uiso 1 1 calc R . .
H8C H 0.0375 -0.3396 0.4698 0.238 Uiso 1 1 calc R . .
Cl1 Cl 0.0000 0.81501(16) 0.2500 0.0856(4) Uani 1 2 d S . .
O8 O 0.0298(3) 0.8902(5) 0.2110(2) 0.181(2) Uani 1 1 d . A .
O7A O 0.0825(6) 0.7748(11) 0.2779(6) 0.167(7) Uani 0.50 1 d P A 1
O7B O 0.0425(6) 0.7413(12) 0.2936(7) 0.174(6) Uani 0.50 1 d P A 2

loop_
_atom_site_aniso_label
_atom_site_aniso_U_11
_atom_site_aniso_U_22
_atom_site_aniso_U_33
_atom_site_aniso_U_23
_atom_site_aniso_U_13
_atom_site_aniso_U_12
C1 0.0400(13) 0.0503(17) 0.0570(17) 0.0090(14) 0.0065(12) -0.0058(13)
C2 0.0463(15) 0.0592(19) 0.0589(18) 0.0135(15) 0.0100(13) -0.0043(15)
C3 0.0552(17) 0.065(2) 0.068(2) 0.0211(18) 0.0125(15) -0.0064(16)
C4 0.0578(19) 0.058(2) 0.092(3) 0.014(2) 0.0158(18) -0.0105(17)
C5 0.0632(19) 0.057(2) 0.089(3) -0.0015(18) 0.0234(19) -0.0166(17)
C6 0.0528(17) 0.0559(19) 0.069(2) -0.0042(16) 0.0124(15) -0.0092(15)
C7 0.095(3) 0.056(2) 0.152(4) 0.017(3) 0.039(3) -0.020(2)
C9 0.0596(18) 0.063(2) 0.068(2) -0.0105(17) 0.0096(16) -0.0168(17)
C10 0.0532(16) 0.064(2) 0.0587(18) 0.0136(15) 0.0175(14) 0.0024(16)
C11 0.079(2) 0.092(3) 0.060(2) -0.005(2) 0.0018(18) -0.027(2)
C12 0.089(3) 0.085(3) 0.0476(19) -0.0106(18) 0.0126(18) -0.025(2)
C13 0.143(4) 0.174(6) 0.056(2) -0.031(3) 0.025(3) -0.056(4)
C14 0.111(3) 0.089(3) 0.088(3) -0.026(2) 0.033(3) -0.003(3)
C15 0.083(2) 0.087(3) 0.0514(18) 0.0040(19) 0.0105(17) -0.014(2)
C16 0.0588(17) 0.0519(18) 0.0642(19) 0.0014(15) 0.0216(15) -0.0063(16)
C17 0.0483(14) 0.0446(16) 0.0589(17) 0.0022(14) 0.0140(13) -0.0039(13)
C18 0.0490(15) 0.0529(18) 0.074(2) 0.0011(16) 0.0185(15) -0.0027(15)
C19 0.0480(16) 0.065(2) 0.078(2) 0.0085(18) 0.0099(16) -0.0088(16)
C20 0.0597(18) 0.062(2) 0.0610(19) -0.0015(16) 0.0064(16) -0.0114(17)
C21 0.0597(17) 0.0477(17) 0.0568(18) -0.0008(14) 0.0106(15) -0.0032(15)
C22 0.0484(15) 0.0355(15) 0.0600(17) 0.0054(12) 0.0099(13) -0.0031(12)
C23 0.0546(19) 0.095(3) 0.097(3) 0.017(2) 0.001(2) -0.013(2)
C24 0.077(3) 0.170(6) 0.145(5) 0.051(4) 0.017(3) 0.022(4)
C25 0.071(2) 0.057(2) 0.0593(19) -0.0060(16) 0.0105(16) -0.0072(17)
C26 0.077(2) 0.055(2) 0.081(2) -0.0100(18) 0.0265(19) -0.0033(19)
C27 0.081(2) 0.067(2) 0.067(2) -0.0095(17) 0.0300(18) 0.0034(19)
C28 0.116(3) 0.091(3) 0.102(3) -0.026(3) 0.051(3) 0.002(3)
C29 0.107(3) 0.094(3) 0.054(2) -0.004(2) 0.018(2) 0.012(3)
C30 0.078(2) 0.059(2) 0.084(2) -0.0024(18) 0.040(2) 0.0052(19)
C31 0.0499(15) 0.0482(17) 0.061(2) 0.0068(15) 0.0088(14) 0.0016(14)
C32 0.128(4) 0.093(3) 0.074(3) 0.016(2) 0.014(2) 0.048(3)
C33 0.0582(19) 0.070(2) 0.077(2) 0.026(2) 0.0165(18) -0.0048(18)
C34 0.093(3) 0.131(4) 0.114(4) 0.060(3) 0.024(3) 0.038(3)
Cl2 0.0816(8) 0.0903(10) 0.0550(7) 0.000 0.0224(6) 0.000
Co1 0.0488(2) 0.0494(2) 0.0542(2) -0.00120(19) 0.01172(17) -0.00747(19)
Co2 0.0574(2) 0.0566(3) 0.0531(2) 0.0015(2) 0.01569(18) -0.0095(2)
N1 0.0589(15) 0.0647(18) 0.0605(16) -0.0033(14) 0.0079(13) -0.0145(14)
N2 0.0630(15) 0.0590(16) 0.0555(15) -0.0018(12) 0.0187(12) -0.0118(14)
N3 0.0608(16) 0.0565(16) 0.0639(16) -0.0013(13) 0.0172(13) -0.0037(14)
N4 0.0609(15) 0.0535(15) 0.0633(16) 0.0062(13) 0.0172(13) 0.0003(13)
O1 0.0494(10) 0.0461(11) 0.0554(11) 0.0075(9) 0.0133(9) -0.0051(9)
O2 0.0459(10) 0.0455(11) 0.0509(10) 0.0000(9) 0.0096(8) -0.0047(9)
O3 0.0584(11) 0.0517(12) 0.0532(12) 0.0019(10) 0.0128(10) 0.0008(10)
O4 0.0591(11) 0.0462(11) 0.0545(12) -0.0013(9) 0.0145(10) -0.0019(10)
O5 0.0609(13) 0.0541(14) 0.0964(19) 0.0088(13) 0.0304(13) 0.0063(11)
O6 0.0599(12) 0.0752(16) 0.0604(13) 0.0192(12) 0.0101(11) 0.0006(13)
O9 0.120(2) 0.121(3) 0.0818(19) -0.0226(18) 0.0191(17) 0.037(2)
O10 0.099(2) 0.126(3) 0.0823(18) 0.0327(18) 0.0370(16) 0.027(2)
C8 0.159(6) 0.084(4) 0.237(8) 0.030(5) 0.054(6) -0.011(4)
Cl1 0.0697(7) 0.1168(13) 0.0697(8) 0.000 0.0160(7) 0.000
O8 0.188(5) 0.240(6) 0.147(4) -0.036(4) 0.101(4) -0.085(5)
O7A 0.093(7) 0.161(10) 0.201(12) -0.095(10) -0.053(7) 0.059(6)
O7B 0.094(7) 0.199(11) 0.203(10) 0.108(9) -0.014(7) 0.044(7)

loop_
_atom_type_symbol
_atom_type_description
_atom_type_scat_dispersion_real
_atom_type_scat_dispersion_imag
_atom_type_scat_source
C C 0.0033 0.0016 'International Tables Vol C Tables 4.2.6.8 and 6.1.1.4'
H H 0.0000 0.0000 'International Tables Vol C Tables 4.2.6.8 and 6.1.1.4'
Cl Cl 0.1484 0.1585 'International Tables Vol C Tables 4.2.6.8 and 6.1.1.4'
Co Co 0.3494 0.9721 'International Tables Vol C Tables 4.2.6.8 and 6.1.1.4'
N N 0.0061 0.0033 'International Tables Vol C Tables 4.2.6.8 and 6.1.1.4'
O O 0.0106 0.0060 'International Tables Vol C Tables 4.2.6.8 and 6.1.1.4'

loop_
_geom_angle_atom_site_label_1
_geom_angle_atom_site_label_2
_geom_angle_atom_site_label_3
_geom_angle
_geom_angle_site_symmetry_1
_geom_angle_site_symmetry_3
O1 C1 C6 121.0(3) . .
O1 C1 C2 120.5(3) . .
C6 C1 C2 118.3(3) . .
C3 C2 C1 118.6(3) . .
C3 C2 C10 117.6(3) . .
C1 C2 C10 123.8(3) . .
C4 C3 C2 123.5(3) . .
C4 C3 H3 118.3 . .
C2 C3 H3 118.3 . .
C5 C4 C3 117.5(3) . .
C5 C4 C7 122.8(4) . .
C3 C4 C7 119.7(4) . .
C4 C5 C6 121.8(3) . .
C4 C5 H5 119.1 . .
C6 C5 H5 119.1 . .
C1 C6 C5 120.2(3) . .
C1 C6 C9 120.3(3) . .
C5 C6 C9 119.1(3) . .
C8 C7 C4 116.2(4) . .
C8 C7 H7A 108.2 . .
C4 C7 H7A 108.2 . .
C8 C7 H7B 108.2 . .
C4 C7 H7B 108.2 . .
H7A C7 H7B 107.4 . .
N1 C9 C6 127.3(3) . .
N1 C9 H9 116.3 . .
C6 C9 H9 116.3 . .
N4 C10 C2 127.8(3) . .
N4 C10 H10 116.1 . .
C2 C10 H10 116.1 . .
N1 C11 C12 114.2(3) . .
N1 C11 H11B 108.7 . .
C12 C11 H11B 108.7 . .
N1 C11 H11A 108.7 . .
C12 C11 H11A 108.7 . .
H11B C11 H11A 107.6 . .
C14 C12 C15 111.3(3) . .
C14 C12 C11 111.0(3) . .
C15 C12 C11 109.3(4) . .
C14 C12 C13 110.2(4) . .
C15 C12 C13 107.4(4) . .
C11 C12 C13 107.5(3) . .
C12 C13 H13A 109.5 . .
C12 C13 H13B 109.5 . .
H13A C13 H13B 109.5 . .
C12 C13 H13C 109.5 . .
H13A C13 H13C 109.5 . .
H13B C13 H13C 109.5 . .
C12 C14 H14A 109.5 . .
C12 C14 H14B 109.5 . .
H14A C14 H14B 109.5 . .
C12 C14 H14C 109.5 . .
H14A C14 H14C 109.5 . .
H14B C14 H14C 109.5 . .
N2 C15 C12 113.8(3) . .
N2 C15 H15B 108.8 . .
C12 C15 H15B 108.8 . .
N2 C15 H15A 108.8 . .
C12 C15 H15A 108.8 . .
H15B C15 H15A 107.7 . .
N2 C16 C17 126.5(3) . .
N2 C16 H16 116.8 . .
C17 C16 H16 116.8 . .
C22 C17 C18 120.9(3) . .
C22 C17 C16 120.7(3) . .
C18 C17 C16 118.0(3) . .
C19 C18 C17 120.8(3) . .
C19 C18 H18 119.6 . .
C17 C18 H18 119.6 . .
C20 C19 C18 117.6(3) . .
C20 C19 C23 121.9(4) . .
C18 C19 C23 120.5(3) . .
C19 C20 C21 123.5(3) . .
C19 C20 H20 118.3 . .
C21 C20 H20 118.3 . .
C20 C21 C22 118.4(3) . .
C20 C21 C25 117.0(3) . .
C22 C21 C25 124.4(3) . .
O2 C22 C17 120.4(3) . .
O2 C22 C21 120.7(3) . .
C17 C22 C21 118.7(3) . .
C24 C23 C19 114.0(4) . .
C24 C23 H23B 108.8 . .
C19 C23 H23B 108.8 . .
C24 C23 H23A 108.8 . .
C19 C23 H23A 108.8 . .
H23B C23 H23A 107.7 . .
C23 C24 H24C 109.5 . .
C23 C24 H24A 109.5 . .
H24C C24 H24A 109.5 . .
C23 C24 H24B 109.5 . .
H24C C24 H24B 109.5 . .
H24A C24 H24B 109.5 . .
N3 C25 C21 127.3(3) . .
N3 C25 H25 116.4 . .
C21 C25 H25 116.4 . .
N3 C26 C27 113.8(3) . .
N3 C26 H26A 108.8 . .
C27 C26 H26A 108.8 . .
N3 C26 H26B 108.8 . .
C27 C26 H26B 108.8 . .
H26A C26 H26B 107.7 . .
C30 C27 C29 110.5(3) . .
C30 C27 C26 112.6(3) . .
C29 C27 C26 110.5(3) . .
C30 C27 C28 107.2(3) . .
C29 C27 C28 109.4(3) . .
C26 C27 C28 106.5(3) . .
C27 C28 H28B 109.5 . .
C27 C28 H28A 109.5 . .
H28B C28 H28A 109.5 . .
C27 C28 H28C 109.5 . .
H28B C28 H28C 109.5 . .
H28A C28 H28C 109.5 . .
C27 C29 H29B 109.5 . .
C27 C29 H29C 109.5 . .
H29B C29 H29C 109.5 . .
C27 C29 H29A 109.5 . .
H29B C29 H29A 109.5 . .
H29C C29 H29A 109.5 . .
N4 C30 C27 114.8(3) . .
N4 C30 H30A 108.6 . .
C27 C30 H30A 108.6 . .
N4 C30 H30B 108.6 . .
C27 C30 H30B 108.6 . .
H30A C30 H30B 107.5 . .
O3 C31 O4 126.9(3) . .
O3 C31 C32 119.0(3) . .
O4 C31 C32 114.1(3) . .
C31 C32 H32B 109.5 . .
C31 C32 H32A 109.5 . .
H32B C32 H32A 109.5 . .
C31 C32 H32C 109.5 . .
H32B C32 H32C 109.5 . .
H32A C32 H32C 109.5 . .
O6 C33 O5 129.3(3) . .
O6 C33 C34 114.4(4) . .
O5 C33 C34 116.3(4) . .
C33 C34 H34B 109.5 . .
C33 C34 H34C 109.5 . .
H34B C34 H34C 109.5 . .
C33 C34 H34A 109.5 . .
H34B C34 H34A 109.5 . .
H34C C34 H34A 109.5 . .
O9 Cl2 O9 114.1(3) . 2_655
O9 Cl2 O10 108.11(17) . .
O9 Cl2 O10 108.01(18) 2_655 .
O9 Cl2 O10 108.01(18) . 2_655
O9 Cl2 O10 108.10(17) 2_655 2_655
O10 Cl2 O10 110.6(3) . 2_655
O6 Co1 O2 88.22(10) . .
O6 Co1 O1 87.25(9) . .
O2 Co1 O1 89.85(8) . .
O6 Co1 N2 92.36(11) . .
O2 Co1 N2 87.39(10) . .
O1 Co1 N2 177.22(10) . .
O6 Co1 N1 92.08(12) . .
O2 Co1 N1 177.85(10) . .
O1 Co1 N1 88.04(10) . .
N2 Co1 N1 94.72(12) . .
O6 Co1 O4 176.18(10) . .
O2 Co1 O4 89.55(9) . .
O1 Co1 O4 89.64(8) . .
N2 Co1 O4 90.64(10) . .
N1 Co1 O4 90.03(11) . .
O6 Co1 Co2 86.19(8) . .
O2 Co1 Co2 44.90(6) . .
O1 Co1 Co2 44.95(6) . .
N2 Co1 Co2 132.28(8) . .
N1 Co1 Co2 132.99(8) . .
O4 Co1 Co2 90.04(7) . .
N3 Co2 O1 169.17(10) . .
N3 Co2 O2 89.32(9) . .
O1 Co2 O2 84.50(8) . .
N3 Co2 N4 96.06(11) . .
O1 Co2 N4 88.74(10) . .
O2 Co2 N4 169.60(10) . .
N3 Co2 O5 107.39(11) . .
O1 Co2 O5 80.53(9) . .
O2 Co2 O5 81.55(9) . .
N4 Co2 O5 105.16(10) . .
N3 Co2 O3 92.26(10) . .
O1 Co2 O3 77.82(9) . .
O2 Co2 O3 78.69(8) . .
N4 Co2 O3 92.17(10) . .
O5 Co2 O3 151.86(9) . .
N3 Co2 Co1 131.04(8) . .
O1 Co2 Co1 42.28(6) . .
O2 Co2 Co1 42.23(6) . .
N4 Co2 Co1 130.63(9) . .
O5 Co2 Co1 77.30(8) . .
O3 Co2 Co1 74.60(6) . .
C9 N1 C11 116.6(3) . .
C9 N1 Co1 123.0(2) . .
C11 N1 Co1 120.4(2) . .
C16 N2 C15 116.6(3) . .
C16 N2 Co1 123.1(2) . .
C15 N2 Co1 120.3(2) . .
C25 N3 C26 117.1(3) . .
C25 N3 Co2 122.5(3) . .
C26 N3 Co2 119.8(2) . .
C10 N4 C30 118.1(3) . .
C10 N4 Co2 123.0(2) . .
C30 N4 Co2 118.4(2) . .
C1 O1 Co1 124.35(18) . .
C1 O1 Co2 125.35(18) . .
Co1 O1 Co2 92.77(8) . .
C22 O2 Co1 123.61(18) . .
C22 O2 Co2 124.05(18) . .
Co1 O2 Co2 92.87(8) . .
C31 O3 Co2 125.7(2) . .
C31 O4 Co1 122.70(19) . .
C33 O5 Co2 124.3(2) . .
C33 O6 Co1 122.8(2) . .
C7 C8 H8A 109.5 . .
C7 C8 H8B 109.5 . .
H8A C8 H8B 109.5 . .
C7 C8 H8C 109.5 . .
H8A C8 H8C 109.5 . .
H8B C8 H8C 109.5 . .
O7B Cl1 O7B 99.7(14) . 2
O7B Cl1 O8 99.2(7) . 2
O7B Cl1 O8 131.3(5) 2 2
O7B Cl1 O8 131.3(5) . .
O7B Cl1 O8 99.2(7) 2 .
O8 Cl1 O8 101.1(5) 2 .
O7B Cl1 O7A 37.8(8) . .
O7B Cl1 O7A 110.6(6) 2 .
O8 Cl1 O7A 111.8(5) 2 .
O8 Cl1 O7A 93.5(7) . .
O7B Cl1 O7A 110.6(6) . 2
O7B Cl1 O7A 37.8(8) 2 2
O8 Cl1 O7A 93.5(7) 2 2
O8 Cl1 O7A 111.8(5) . 2
O7A Cl1 O7A 140.2(11) . 2

loop_
_geom_bond_atom_site_label_1
_geom_bond_atom_site_label_2
_geom_bond_distance
_geom_bond_site_symmetry_2
C1 O1 1.325(3) .
C1 C6 1.390(5) .
C1 C2 1.425(4) .
C2 C3 1.391(4) .
C2 C10 1.453(5) .
C3 C4 1.378(5) .
C3 H3 0.9300 .
C4 C5 1.366(5) .
C4 C7 1.553(5) .
C5 C6 1.414(5) .
C5 H5 0.9300 .
C6 C9 1.443(5) .
C7 C8 1.472(8) .
C7 H7A 0.9700 .
C7 H7B 0.9700 .
C9 N1 1.272(4) .
C9 H9 0.9300 .
C10 N4 1.279(4) .
C10 H10 0.9300 .
C11 N1 1.485(4) .
C11 C12 1.524(5) .
C11 H11B 0.9700 .
C11 H11A 0.9700 .
C12 C14 1.515(6) .
C12 C15 1.515(5) .
C12 C13 1.541(5) .
C13 H13A 0.9600 .
C13 H13B 0.9600 .
C13 H13C 0.9600 .
C14 H14A 0.9600 .
C14 H14B 0.9600 .
C14 H14C 0.9600 .
C15 N2 1.471(4) .
C15 H15B 0.9700 .
C15 H15A 0.9700 .
C16 N2 1.280(4) .
C16 C17 1.438(4) .
C16 H16 0.9300 .
C17 C22 1.392(4) .
C17 C18 1.403(4) .
C18 C19 1.393(5) .
C18 H18 0.9300 .
C19 C20 1.376(5) .
C19 C23 1.520(5) .
C20 C21 1.398(5) .
C20 H20 0.9300 .
C21 C22 1.415(4) .
C21 C25 1.461(5) .
C22 O2 1.331(3) .
C23 C24 1.430(6) .
C23 H23B 0.9700 .
C23 H23A 0.9700 .
C24 H24C 0.9600 .
C24 H24A 0.9600 .
C24 H24B 0.9600 .
C25 N3 1.270(4) .
C25 H25 0.9300 .
C26 N3 1.469(4) .
C26 C27 1.531(5) .
C26 H26A 0.9700 .
C26 H26B 0.9700 .
C27 C30 1.514(5) .
C27 C29 1.523(5) .
C27 C28 1.535(5) .
C28 H28B 0.9600 .
C28 H28A 0.9600 .
C28 H28C 0.9600 .
C29 H29B 0.9600 .
C29 H29C 0.9600 .
C29 H29A 0.9600 .
C30 N4 1.476(4) .
C30 H30A 0.9700 .
C30 H30B 0.9700 .
C31 O3 1.246(4) .
C31 O4 1.289(4) .
C31 C32 1.499(5) .
C32 H32B 0.9600 .
C32 H32A 0.9600 .
C32 H32C 0.9600 .
C33 O6 1.253(5) .
C33 O5 1.260(5) .
C33 C34 1.524(5) .
C34 H34B 0.9600 .
C34 H34C 0.9600 .
C34 H34A 0.9600 .
Cl2 O9 1.412(3) .
Cl2 O9 1.412(3) 2_655
Cl2 O10 1.416(3) .
Cl2 O10 1.416(3) 2_655
Co1 O6 1.909(2) .
Co1 O2 1.922(2) .
Co1 O1 1.923(2) .
Co1 N2 1.931(3) .
Co1 N1 1.934(3) .
Co1 O4 1.933(2) .
Co1 Co2 2.8557(8) .
Co2 N3 2.016(3) .
Co2 O1 2.020(2) .
Co2 O2 2.018(2) .
Co2 N4 2.017(3) .
Co2 O5 2.100(3) .
Co2 O3 2.279(2) .
C8 H8A 0.9600 .
C8 H8B 0.9600 .
C8 H8C 0.9600 .
Cl1 O7B 1.335(11) .
Cl1 O7B 1.335(11) 2
Cl1 O8 1.382(5) 2
Cl1 O8 1.382(5) .
Cl1 O7A 1.380(9) .
Cl1 O7A 1.380(9) 2
